data_4038159
loop_
_publ_author_name
'Taimoory, S. Maryamdokht'
'Twum, Kwaku'
'Dashti, Mohadeseh'
'Pan, FangFang'
'Lahtinen, Manu'
'Rissanen, Kari'
'Puttreddy, Rakesh'
'Trant, John F.'
'Beyeh, Ngong Kodiah'

_publ_section_title
;
 Bringing a Molecular Plus One: Synergistic Binding Creates Guest-Mediated
 Three Component Complexes.
;
_journal_name_full 'The Journal of organic chemistry'
_journal_paper_doi 10.1021/acs.joc.0c00220
_journal_year 2020
_chemical_absolute_configuration unk
_chemical_formula_moiety 'C2 F3 O2, C5 H6 N'
_chemical_formula_sum 'C7 H6 F3 N O2'
_chemical_formula_weight 193.13
_space_group_crystal_system trigonal
_space_group_IT_number 145
_space_group_name_Hall 'P 32'
_space_group_name_H-M_alt 'P 32'
_atom_sites_solution_hydrogens mixed
_atom_sites_solution_primary dual
_audit_creation_date 2019-07-06
_audit_creation_method
;
Olex2 1.2
(compiled May 18 2018 14:05:52 for OlexSys, GUI svn.r5506)
;
_cell_angle_alpha 90
_cell_angle_beta 90
_cell_angle_gamma 120
_cell_formula_units_Z 9
_cell_length_a 14.511(2)
_cell_length_b 14.511(2)
_cell_length_c 10.200(2)
_cell_measurement_reflns_used 4554
_cell_measurement_temperature 170.0(1)
_cell_measurement_theta_max 27.878
_cell_measurement_theta_min 0.407
_cell_volume 1860.1(5)
_computing_molecular_graphics 'Olex2 (Dolomanov et al., 2009)'
_computing_publication_material 'Olex2 (Dolomanov et al., 2009)'
_computing_structure_refinement 'ShelXL (Sheldrick, 2015)'
_computing_structure_solution 'ShelXT (Sheldrick, 2015)'
_diffrn_ambient_temperature 170.0(1)
_diffrn_measured_fraction_theta_full 1.000
_diffrn_measured_fraction_theta_max 1.000
_diffrn_measurement_device_type 'Bruker APEX-II CCD'
_diffrn_measurement_method '\w scans'
_diffrn_radiation_monochromator graphite
_diffrn_radiation_type MoK\a
_diffrn_radiation_wavelength 0.71073
_diffrn_reflns_av_R_equivalents 0.0488
_diffrn_reflns_av_unetI/netI 0.0590
_diffrn_reflns_Laue_measured_fraction_full 1.000
_diffrn_reflns_Laue_measured_fraction_max 1.000
_diffrn_reflns_limit_h_max 17
_diffrn_reflns_limit_h_min -17
_diffrn_reflns_limit_k_max 17
_diffrn_reflns_limit_k_min -17
_diffrn_reflns_limit_l_max 12
_diffrn_reflns_limit_l_min -11
_diffrn_reflns_number 12457
_diffrn_reflns_point_group_measured_fraction_full 0.980
_diffrn_reflns_point_group_measured_fraction_max 0.980
_diffrn_reflns_theta_full 25.214
_diffrn_reflns_theta_max 25.214
_diffrn_reflns_theta_min 1.620
_diffrn_standards_number 0
_exptl_absorpt_coefficient_mu 0.156
_exptl_absorpt_correction_T_max 0.7457
_exptl_absorpt_correction_T_min 0.6442
_exptl_absorpt_correction_type multi-scan
_exptl_absorpt_process_details
'SADABS-2012/1 (Bruker,2012) was used for absorption correction. wR2(int) was 0.0723 before and 0.0628 after correction. The Ratio of minimum to maximum transmission is 0.8639. The \l/2 correction factor is 0.0015.'
_exptl_crystal_colour colourless
_exptl_crystal_colour_primary colourless
_exptl_crystal_density_diffrn 1.552
_exptl_crystal_description block
_exptl_crystal_F_000 882
_exptl_crystal_size_max 0.16
_exptl_crystal_size_mid 0.13
_exptl_crystal_size_min 0.11
_refine_diff_density_max 0.194
_refine_diff_density_min -0.176
_refine_diff_density_rms 0.038
_refine_ls_abs_structure_details
;
 Flack x determined using 1432 quotients [(I+)-(I-)]/[(I+)+(I-)]
 (Parsons, Flack and Wagner, Acta Cryst. B69 (2013) 249-259).
;
_refine_ls_abs_structure_Flack 0.0(5)
_refine_ls_extinction_method none
_refine_ls_goodness_of_fit_ref 1.043
_refine_ls_hydrogen_treatment mixed
_refine_ls_matrix_type full
_refine_ls_number_parameters 354
_refine_ls_number_reflns 4412
_refine_ls_number_restraints 1
_refine_ls_restrained_S_all 1.043
_refine_ls_R_factor_all 0.0612
_refine_ls_R_factor_gt 0.0451
_refine_ls_shift/su_max 0.000
_refine_ls_shift/su_mean 0.000
_refine_ls_structure_factor_coef Fsqd
_refine_ls_weighting_details 'w=1/[\s^2^(Fo^2^)+(0.0291P)^2^+0.4966P] where P=(Fo^2^+2Fc^2^)/3'
_refine_ls_weighting_scheme calc
_refine_ls_wR_factor_gt 0.0893
_refine_ls_wR_factor_ref 0.0969
_reflns_Friedel_coverage 0.961
_reflns_Friedel_fraction_full 0.960
_reflns_Friedel_fraction_max 0.960
_reflns_number_gt 3595
_reflns_number_total 4412
_reflns_threshold_expression 'I > 2\s(I)'
_cod_data_source_file jo0c00220_si_002.cif
_cod_data_source_block BC1
_cod_original_cell_volume 1860.0(7)
_cod_database_code 4038159
_shelx_shelxl_version_number 2018/3
_shelx_space_group_comment
;
The symmetry employed for this shelxl refinement is uniquely defined
by the following loop, which should always be used as a source of
symmetry information in preference to the above space-group names.
They are only intended as comments.
;
_shelx_estimated_absorpt_t_max 0.983
_shelx_estimated_absorpt_t_min 0.975
_olex2_refinement_description
;
1. Twinned data refinement
 Scales: 0.753(3)
 0.247(3)
2. Fixed Uiso
 At 1.2 times of:
  All C(H) groups, All N(H) groups
3.a Riding coordinates:
 N1(H1), N2(H2A), N3(H3A)
3.b Aromatic/amide H refined with riding coordinates:
 C1(H1A), C2(H2), C3(H3), C4(H4), C5(H5), C6(H6), C7(H7), C8(H8), C9(H9),
 C10(H10), C11(H11), C12(H12), C13(H13), C14(H14), C15(H15)
;
_olex2_submission_special_instructions 'No special instructions were received'

loop_
_space_group_symop_operation_xyz
'x, y, z'
'-y, x-y, z+2/3'
'-x+y, -x, z+1/3'

loop_
_atom_site_label
_atom_site_type_symbol
_atom_site_fract_x
_atom_site_fract_y
_atom_site_fract_z
_atom_site_U_iso_or_equiv
_atom_site_adp_type
_atom_site_occupancy
_atom_site_site_symmetry_order
_atom_site_calc_flag
_atom_site_refinement_flags_posn
_atom_site_refinement_flags_adp
_atom_site_refinement_flags_occupancy
_atom_site_disorder_assembly
_atom_site_disorder_group
F1 F -0.3810(3) -0.2024(5) 0.5697(5) 0.106(2) Uani 1 1 d . . . . .
F2 F -0.3321(4) -0.2204(4) 0.7571(5) 0.0917(17) Uani 1 1 d . . . . .
F3 F -0.3613(3) -0.0959(3) 0.7221(5) 0.0733(13) Uani 1 1 d . . . . .
F4 F 0.4611(5) 1.0336(3) 0.9126(5) 0.0909(18) Uani 1 1 d . . . . .
F5 F 0.4137(5) 0.9721(4) 1.1024(5) 0.1016(18) Uani 1 1 d . . . . .
F6 F 0.5706(4) 1.0282(3) 1.0438(6) 0.0917(18) Uani 1 1 d . . . . .
F7 F 0.8118(5) 0.1049(4) 0.4227(5) 0.0848(16) Uani 1 1 d . . . . .
F8 F 0.9231(3) 0.2289(4) 0.2982(5) 0.0771(15) Uani 1 1 d . . . . .
F9 F 0.7655(4) 0.1224(3) 0.2311(4) 0.0734(13) Uani 1 1 d . . . . .
O1 O 0.7173(3) 0.2163(3) 0.4742(4) 0.0445(11) Uani 1 1 d . . . . .
O2 O 0.8188(3) 0.3369(3) 0.3243(4) 0.0411(11) Uani 1 1 d . . . . .
O3 O -0.1710(3) -0.1184(3) 0.5430(4) 0.0434(11) Uani 1 1 d . . . . .
O4 O -0.1526(3) 0.0030(3) 0.6926(4) 0.0429(11) Uani 1 1 d . . . . .
O5 O 0.3736(3) 0.8275(3) 0.8652(4) 0.0401(10) Uani 1 1 d . . . . .
O6 O 0.4810(3) 0.8184(3) 1.0166(4) 0.0373(10) Uani 1 1 d . . . . .
N1 N 0.4511(4) 0.6428(4) 0.8880(4) 0.0308(11) Uani 1 1 d . . . . .
H1 H 0.466573 0.705640 0.944354 0.10(3) Uiso 1 1 d R . . . .
N2 N 0.7811(4) 0.4741(4) 0.4567(5) 0.0344(12) Uani 1 1 d . . . . .
H2A H 0.790006 0.425196 0.395777 0.041 Uiso 1 1 d R . . . .
N3 N 0.0240(4) 0.1372(4) 0.5615(4) 0.0349(12) Uani 1 1 d . . . . .
H3A H -0.033502 0.084738 0.620256 0.042 Uiso 1 1 d R . . . .
C1 C 0.3938(4) 0.6268(5) 0.7791(6) 0.0361(14) Uani 1 1 d . . . . .
H1A H 0.362773 0.668366 0.762827 0.043 Uiso 1 1 calc R . . . .
C2 C 0.3804(5) 0.5499(5) 0.6915(6) 0.0453(16) Uani 1 1 d . . . . .
H2 H 0.342397 0.540124 0.614444 0.054 Uiso 1 1 calc R . . . .
C3 C 0.4247(6) 0.4866(5) 0.7196(7) 0.0458(17) Uani 1 1 d . . . . .
H3 H 0.415783 0.433254 0.661691 0.055 Uiso 1 1 calc R . . . .
C4 C 0.4813(5) 0.5029(5) 0.8327(6) 0.0416(16) Uani 1 1 d . . . . .
H4 H 0.510179 0.460087 0.852896 0.050 Uiso 1 1 calc R . . . .
C5 C 0.4952(5) 0.5829(5) 0.9161(6) 0.0367(15) Uani 1 1 d . . . . .
H5 H 0.535234 0.595670 0.992093 0.044 Uiso 1 1 calc R . . . .
C6 C 0.7184(5) 0.4300(5) 0.5611(6) 0.0390(15) Uani 1 1 d . . . . .
H6 H 0.687066 0.357194 0.575609 0.047 Uiso 1 1 calc R . . . .
C7 C 0.7005(5) 0.4917(5) 0.6459(6) 0.0438(16) Uani 1 1 d . . . . .
H7 H 0.657640 0.461728 0.719258 0.053 Uiso 1 1 calc R . . . .
C8 C 0.7464(5) 0.5982(5) 0.6219(7) 0.0430(16) Uani 1 1 d . . . . .
H8 H 0.734755 0.641226 0.679219 0.052 Uiso 1 1 calc R . . . .
C9 C 0.8097(5) 0.6421(5) 0.5134(6) 0.0416(17) Uani 1 1 d . . . . .
H9 H 0.840367 0.714529 0.496274 0.050 Uiso 1 1 calc R . . . .
C10 C 0.8268(5) 0.5785(5) 0.4318(6) 0.0391(15) Uani 1 1 d . . . . .
H10 H 0.870162 0.607268 0.358578 0.047 Uiso 1 1 calc R . . . .
C11 C 0.0746(5) 0.2421(5) 0.5798(6) 0.0407(15) Uani 1 1 d . . . . .
H11 H 0.056490 0.270895 0.649952 0.049 Uiso 1 1 calc R . . . .
C12 C 0.1533(5) 0.3074(5) 0.4947(6) 0.0434(16) Uani 1 1 d . . . . .
H12 H 0.189214 0.380730 0.506519 0.052 Uiso 1 1 calc R . . . .
C13 C 0.1782(5) 0.2636(5) 0.3928(6) 0.0419(16) Uani 1 1 d . . . . .
H13 H 0.231386 0.307394 0.334355 0.050 Uiso 1 1 calc R . . . .
C14 C 0.1253(5) 0.1548(5) 0.3752(6) 0.0424(16) Uani 1 1 d . . . . .
H14 H 0.142488 0.124205 0.306162 0.051 Uiso 1 1 calc R . . . .
C15 C 0.0469(5) 0.0933(4) 0.4626(6) 0.0368(14) Uani 1 1 d . . . . .
H15 H 0.009225 0.019737 0.452234 0.044 Uiso 1 1 calc R . . . .
C16 C -0.2019(4) -0.0806(5) 0.6290(5) 0.0304(13) Uani 1 1 d . . . . .
C17 C -0.3197(5) -0.1491(5) 0.6676(6) 0.0425(16) Uani 1 1 d . . . . .
C18 C 0.7813(5) 0.2503(5) 0.3853(5) 0.0313(13) Uani 1 1 d . . . . .
C19 C 0.8218(5) 0.1769(5) 0.3369(6) 0.0432(17) Uani 1 1 d . . . . .
C20 C 0.4399(4) 0.8629(4) 0.9553(5) 0.0290(13) Uani 1 1 d . . . . .
C21 C 0.4738(5) 0.9753(5) 1.0013(6) 0.0390(15) Uani 1 1 d . . . . .

loop_
_atom_site_aniso_label
_atom_site_aniso_U_11
_atom_site_aniso_U_22
_atom_site_aniso_U_33
_atom_site_aniso_U_23
_atom_site_aniso_U_13
_atom_site_aniso_U_12
F1 0.040(3) 0.140(5) 0.094(3) -0.055(4) -0.011(3) 0.012(3)
F2 0.071(3) 0.075(3) 0.128(4) 0.061(3) 0.049(3) 0.035(3)
F3 0.048(3) 0.069(3) 0.114(4) -0.008(3) 0.017(2) 0.038(2)
F4 0.141(5) 0.039(2) 0.089(3) 0.005(2) -0.042(3) 0.043(3)
F5 0.142(5) 0.074(3) 0.096(4) -0.014(3) 0.041(4) 0.060(3)
F6 0.068(3) 0.040(2) 0.154(5) -0.030(3) -0.050(3) 0.018(2)
F7 0.119(4) 0.083(3) 0.094(3) 0.038(3) 0.029(3) 0.082(3)
F8 0.046(3) 0.073(3) 0.124(4) 0.011(3) 0.026(3) 0.039(2)
F9 0.097(3) 0.064(3) 0.066(3) -0.026(2) -0.002(3) 0.044(3)
O1 0.043(3) 0.039(2) 0.045(3) 0.008(2) 0.015(2) 0.015(2)
O2 0.056(3) 0.038(2) 0.034(2) 0.006(2) 0.009(2) 0.027(2)
O3 0.039(2) 0.037(2) 0.051(3) -0.009(2) 0.005(2) 0.017(2)
O4 0.044(3) 0.034(3) 0.038(2) -0.0058(19) 0.0057(18) 0.011(2)
O5 0.040(2) 0.040(2) 0.043(2) -0.0048(19) -0.016(2) 0.022(2)
O6 0.038(2) 0.036(2) 0.042(2) -0.0003(18) -0.0077(19) 0.022(2)
N1 0.028(3) 0.035(3) 0.030(2) -0.003(2) 0.000(2) 0.016(2)
N2 0.039(3) 0.030(3) 0.034(3) -0.002(2) 0.000(2) 0.018(2)
N3 0.037(3) 0.028(3) 0.036(3) 0.004(2) 0.007(2) 0.013(2)
C1 0.031(3) 0.041(4) 0.043(3) 0.004(3) 0.001(3) 0.023(3)
C2 0.049(4) 0.043(4) 0.040(4) -0.005(3) -0.011(3) 0.021(3)
C3 0.058(4) 0.033(4) 0.053(4) -0.003(3) 0.009(3) 0.028(3)
C4 0.051(4) 0.048(4) 0.041(4) 0.012(3) 0.007(3) 0.036(4)
C5 0.033(3) 0.052(4) 0.030(3) 0.007(3) 0.002(3) 0.025(3)
C6 0.039(4) 0.032(3) 0.039(4) 0.003(3) 0.004(3) 0.013(3)
C7 0.044(4) 0.051(4) 0.040(3) 0.005(3) 0.015(3) 0.026(3)
C8 0.048(4) 0.046(4) 0.041(3) -0.012(3) -0.004(3) 0.028(3)
C9 0.050(4) 0.021(3) 0.049(4) -0.005(3) -0.013(3) 0.014(3)
C10 0.035(3) 0.039(4) 0.035(3) 0.006(3) 0.004(3) 0.012(3)
C11 0.046(4) 0.034(3) 0.034(3) -0.006(3) 0.001(3) 0.014(3)
C12 0.047(4) 0.025(3) 0.048(4) -0.001(3) -0.003(3) 0.011(3)
C13 0.031(3) 0.038(4) 0.042(4) 0.010(3) 0.004(3) 0.006(3)
C14 0.033(3) 0.049(4) 0.045(4) -0.008(3) 0.004(3) 0.020(3)
C15 0.032(3) 0.020(3) 0.050(4) -0.001(3) 0.006(3) 0.006(3)
C16 0.033(3) 0.029(3) 0.029(3) 0.005(3) -0.002(3) 0.016(3)
C17 0.036(4) 0.039(4) 0.052(4) -0.003(3) 0.002(3) 0.018(3)
C18 0.032(3) 0.034(3) 0.030(3) -0.005(3) -0.007(3) 0.019(3)
C19 0.045(4) 0.042(4) 0.045(4) 0.007(3) 0.000(3) 0.023(3)
C20 0.023(3) 0.037(3) 0.029(3) 0.005(3) 0.006(2) 0.016(3)
C21 0.042(4) 0.032(4) 0.038(4) -0.001(3) -0.006(3) 0.015(3)

loop_
_atom_type_symbol
_atom_type_description
_atom_type_scat_dispersion_real
_atom_type_scat_dispersion_imag
_atom_type_scat_source
C C 0.0033 0.0016 'International Tables Vol C Tables 4.2.6.8 and 6.1.1.4'
H H 0.0000 0.0000 'International Tables Vol C Tables 4.2.6.8 and 6.1.1.4'
F F 0.0171 0.0103 'International Tables Vol C Tables 4.2.6.8 and 6.1.1.4'
N N 0.0061 0.0033 'International Tables Vol C Tables 4.2.6.8 and 6.1.1.4'
O O 0.0106 0.0060 'International Tables Vol C Tables 4.2.6.8 and 6.1.1.4'

loop_
_geom_angle_atom_site_label_1
_geom_angle_atom_site_label_2
_geom_angle_atom_site_label_3
_geom_angle
_geom_angle_site_symmetry_1
_geom_angle_site_symmetry_3
_geom_angle_publ_flag
C1 N1 H1 118.0 . . ?
C1 N1 C5 121.5(5) . . ?
C5 N1 H1 120.2 . . ?
C6 N2 H2A 117.0 . . ?
C6 N2 C10 121.7(5) . . ?
C10 N2 H2A 121.2 . . ?
C11 N3 H3A 124.1 . . ?
C15 N3 H3A 113.9 . . ?
C15 N3 C11 122.0(5) . . ?
N1 C1 H1A 119.8 . . ?
N1 C1 C2 120.4(5) . . ?
C2 C1 H1A 119.8 . . ?
C1 C2 H2 120.6 . . ?
C1 C2 C3 118.8(6) . . ?
C3 C2 H2 120.6 . . ?
C2 C3 H3 120.1 . . ?
C4 C3 C2 119.7(6) . . ?
C4 C3 H3 120.1 . . ?
C3 C4 H4 120.2 . . ?
C3 C4 C5 119.5(6) . . ?
C5 C4 H4 120.2 . . ?
N1 C5 C4 120.0(5) . . ?
N1 C5 H5 120.0 . . ?
C4 C5 H5 120.0 . . ?
N2 C6 H6 120.0 . . ?
N2 C6 C7 120.0(6) . . ?
C7 C6 H6 120.0 . . ?
C6 C7 H7 120.5 . . ?
C6 C7 C8 119.0(6) . . ?
C8 C7 H7 120.5 . . ?
C7 C8 H8 119.9 . . ?
C7 C8 C9 120.3(6) . . ?
C9 C8 H8 119.9 . . ?
C8 C9 H9 120.4 . . ?
C10 C9 C8 119.1(6) . . ?
C10 C9 H9 120.4 . . ?
N2 C10 C9 119.9(6) . . ?
N2 C10 H10 120.1 . . ?
C9 C10 H10 120.1 . . ?
N3 C11 H11 120.2 . . ?
N3 C11 C12 119.6(6) . . ?
C12 C11 H11 120.2 . . ?
C11 C12 H12 120.4 . . ?
C13 C12 C11 119.2(6) . . ?
C13 C12 H12 120.4 . . ?
C12 C13 H13 119.7 . . ?
C12 C13 C14 120.6(6) . . ?
C14 C13 H13 119.7 . . ?
C13 C14 H14 121.1 . . ?
C15 C14 C13 117.8(6) . . ?
C15 C14 H14 121.1 . . ?
N3 C15 C14 120.7(5) . . ?
N3 C15 H15 119.6 . . ?
C14 C15 H15 119.6 . . ?
O3 C16 O4 130.4(5) . . ?
O3 C16 C17 115.4(5) . . ?
O4 C16 C17 114.2(5) . . ?
F1 C17 F2 106.2(6) . . ?
F1 C17 F3 107.0(6) . . ?
F1 C17 C16 113.3(5) . . ?
F2 C17 C16 110.8(5) . . ?
F3 C17 F2 104.1(5) . . ?
F3 C17 C16 114.6(5) . . ?
O1 C18 O2 129.7(5) . . ?
O1 C18 C19 116.0(5) . . ?
O2 C18 C19 114.2(5) . . ?
F7 C19 F8 107.4(6) . . ?
F7 C19 F9 105.9(6) . . ?
F7 C19 C18 114.2(5) . . ?
F8 C19 F9 105.6(5) . . ?
F8 C19 C18 113.6(6) . . ?
F9 C19 C18 109.5(6) . . ?
O5 C20 O6 129.1(5) . . ?
O5 C20 C21 116.1(5) . . ?
O6 C20 C21 114.8(5) . . ?
F4 C21 F5 104.7(6) . . ?
F4 C21 C20 113.8(5) . . ?
F5 C21 C20 110.2(5) . . ?
F6 C21 F4 108.0(6) . . ?
F6 C21 F5 105.0(5) . . ?
F6 C21 C20 114.4(5) . . ?

loop_
_geom_bond_atom_site_label_1
_geom_bond_atom_site_label_2
_geom_bond_distance
_geom_bond_site_symmetry_2
_geom_bond_publ_flag
F1 C17 1.303(7) . ?
F2 C17 1.323(7) . ?
F3 C17 1.318(7) . ?
F4 C21 1.314(7) . ?
F5 C21 1.337(7) . ?
F6 C21 1.293(8) . ?
F7 C19 1.314(7) . ?
F8 C19 1.333(8) . ?
F9 C19 1.346(8) . ?
O1 C18 1.213(7) . ?
O2 C18 1.256(7) . ?
O3 C16 1.231(7) . ?
O4 C16 1.239(7) . ?
O5 C20 1.241(6) . ?
O6 C20 1.244(7) . ?
N1 H1 1.0045 . ?
N1 C1 1.337(7) . ?
N1 C5 1.343(7) . ?
N2 H2A 0.9992 . ?
N2 C6 1.337(8) . ?
N2 C10 1.340(8) . ?
N3 H3A 0.9998 . ?
N3 C11 1.332(7) . ?
N3 C15 1.322(7) . ?
C1 H1A 0.9300 . ?
C1 C2 1.365(9) . ?
C2 H2 0.9300 . ?
C2 C3 1.389(9) . ?
C3 H3 0.9300 . ?
C3 C4 1.366(9) . ?
C4 H4 0.9300 . ?
C4 C5 1.369(9) . ?
C5 H5 0.9300 . ?
C6 H6 0.9300 . ?
C6 C7 1.361(9) . ?
C7 H7 0.9300 . ?
C7 C8 1.365(9) . ?
C8 H8 0.9300 . ?
C8 C9 1.375(9) . ?
C9 H9 0.9300 . ?
C9 C10 1.355(9) . ?
C10 H10 0.9300 . ?
C11 H11 0.9300 . ?
C11 C12 1.368(8) . ?
C12 H12 0.9300 . ?
C12 C13 1.358(9) . ?
C13 H13 0.9300 . ?
C13 C14 1.380(9) . ?
C14 H14 0.9300 . ?
C14 C15 1.368(9) . ?
C15 H15 0.9300 . ?
C16 C17 1.538(8) . ?
C18 C19 1.534(9) . ?
C20 C21 1.523(8) . ?

loop_
_twin_individual_id
_twin_individual_mass_fraction_refined
1 0.753(3)
2 0.247(3)
